data_2240196
loop_
_publ_author_name
'Li, Zhi-Feng'
'Zhang, Yi-Chao'
'Hu, Xiao-Qin'
'Wang, Chun-Xiang'

_publ_section_title
;
 Crystal structure of
 poly[\m~6~-adipato-diaquadi-\m~2~-oxalato-didysprosium(III)]
;
_journal_issue 12
_journal_name_full 'Acta Crystallographica Section E'
_journal_page_first m399
_journal_page_last m400
_journal_paper_doi 10.1107/S1600536814024544
_journal_volume 70
_journal_year 2014
_chemical_formula_iupac '[Dy2 (C6 H8 O4) (C2 O4)2 (H2 O)2]'
_chemical_formula_moiety 'C10 H12 Dy2 O14'
_chemical_formula_sum 'C10 H12 Dy2 O14'
_chemical_formula_weight 681.20
_chemical_name_systematic
;
Poly[\m~6~-adipato-diaquadi-\m~2~-oxalato-didysprosium(III)]
;
_space_group_IT_number 2
_symmetry_cell_setting triclinic
_symmetry_space_group_name_Hall '-P 1'
_symmetry_space_group_name_H-M 'P -1'
_atom_sites_solution_hydrogens geom
_atom_sites_solution_primary direct
_atom_sites_solution_secondary difmap
_audit_creation_method SHELXL-97
_cell_angle_alpha 104.916(5)
_cell_angle_beta 108.069(4)
_cell_angle_gamma 104.306(4)
_cell_formula_units_Z 1
_cell_length_a 6.772(2)
_cell_length_b 6.929(2)
_cell_length_c 8.949(3)
_cell_measurement_reflns_used 198
_cell_measurement_temperature 295(2)
_cell_measurement_theta_max 28.3
_cell_measurement_theta_min 4.6
_cell_volume 360.50(19)
_computing_cell_refinement
;
SAINT (Bruker, 2004)
;
_computing_data_collection
;
APEX2 (Bruker, 2004)
;
_computing_data_reduction
;
SAINT (Bruker, 2004)
;
_computing_molecular_graphics
;
SHELXTL (Sheldrick, 2008)
;
_computing_publication_material
;
SHELXTL (Sheldrick, 2008)
;
_computing_structure_refinement
;
SHELXL97 (Sheldrick, 2008)
;
_computing_structure_solution
;
SHELXS97 (Sheldrick, 2008)
;
_diffrn_ambient_temperature 295(2)
_diffrn_measured_fraction_theta_full 0.981
_diffrn_measured_fraction_theta_max 0.981
_diffrn_measurement_device_type 'Bruker SMART APEXII CCD area-detector'
_diffrn_measurement_method '\f and \w scans'
_diffrn_radiation_monochromator graphite
_diffrn_radiation_source 'fine-focus sealed tube'
_diffrn_radiation_type MoK\a
_diffrn_radiation_wavelength 0.71073
_diffrn_reflns_av_R_equivalents 0.0136
_diffrn_reflns_av_sigmaI/netI 0.0249
_diffrn_reflns_limit_h_max 7
_diffrn_reflns_limit_h_min -8
_diffrn_reflns_limit_k_max 8
_diffrn_reflns_limit_k_min -6
_diffrn_reflns_limit_l_max 7
_diffrn_reflns_limit_l_min -10
_diffrn_reflns_number 1813
_diffrn_reflns_theta_full 25.00
_diffrn_reflns_theta_max 25.00
_diffrn_reflns_theta_min 2.57
_exptl_absorpt_coefficient_mu 10.369
_exptl_absorpt_correction_T_max 0.531
_exptl_absorpt_correction_T_min 0.245
_exptl_absorpt_correction_type multi-scan
_exptl_absorpt_process_details
;
(SADABS; Sheldrick, 2003)
;
_exptl_crystal_colour colorless
_exptl_crystal_density_diffrn 3.138
_exptl_crystal_density_method 'not measured'
_exptl_crystal_description plate
_exptl_crystal_F_000 316
_exptl_crystal_size_max 0.21
_exptl_crystal_size_mid 0.09
_exptl_crystal_size_min 0.07
_refine_diff_density_max 1.406
_refine_diff_density_min -1.446
_refine_ls_extinction_coef 0.0039(11)
_refine_ls_extinction_expression Fc^*^=kFc[1+0.001xFc^2^\l^3^/sin(2\q)]^-1/4^
_refine_ls_extinction_method
;
SHELXL97 (Sheldrick, 2008)
;
_refine_ls_goodness_of_fit_ref 1.053
_refine_ls_hydrogen_treatment constr
_refine_ls_matrix_type full
_refine_ls_number_parameters 122
_refine_ls_number_reflns 1234
_refine_ls_number_restraints 0
_refine_ls_restrained_S_all 1.053
_refine_ls_R_factor_all 0.0224
_refine_ls_R_factor_gt 0.0213
_refine_ls_shift/su_max 0.000
_refine_ls_shift/su_mean 0.000
_refine_ls_structure_factor_coef Fsqd
_refine_ls_weighting_details 'calc w=1/[\s^2^(Fo^2^)+(0.0422P)^2^+0.1716P] where P=(Fo^2^+2Fc^2^)/3'
_refine_ls_weighting_scheme calc
_refine_ls_wR_factor_gt 0.0562
_refine_ls_wR_factor_ref 0.0567
_reflns_number_gt 1179
_reflns_number_total 1234
_reflns_threshold_expression I>2sigma(I)
_cod_data_source_file gk2622sup1.cf
_cod_data_source_block I
_cod_original_cell_volume 360.5(2)
_cod_original_sg_symbol_Hall '-p 1'
_cod_database_code 2240196
_cod_database_fobs_code 2240196

loop_
_symmetry_equiv_pos_as_xyz
'x, y, z'
'-x, -y, -z'

loop_
_atom_site_type_symbol
_atom_site_label
_atom_site_fract_x
_atom_site_fract_y
_atom_site_fract_z
_atom_site_U_iso_or_equiv
_atom_site_adp_type
_atom_site_calc_flag
_atom_site_refinement_flags
_atom_site_occupancy
_atom_site_symmetry_multiplicity
_atom_site_disorder_assembly
_atom_site_disorder_group
Dy Dy 0.15576(3) 0.34496(3) 0.36280(2) 0.01182(14) Uani d . 1 1 . .
O O1 0.1519(6) 0.5222(6) 0.6470(4) 0.0145(7) Uani d . 1 1 . .
O O2 0.4801(6) 0.5972(6) 0.6395(4) 0.0162(8) Uani d . 1 1 . .
O O3 0.2699(6) 0.1546(6) 0.5391(4) 0.0154(8) Uani d . 1 1 . .
O O4 0.1535(6) -0.0812(6) 0.6512(5) 0.0181(8) Uani d . 1 1 . .
O O5 -0.0072(6) 0.2564(6) 0.0712(4) 0.0172(8) Uani d . 1 1 . .
O O6 -0.1314(7) 0.0203(6) -0.1913(5) 0.0201(8) Uani d . 1 1 . .
O O7 0.2677(6) 0.6848(6) 0.3381(5) 0.0206(8) Uani d . 1 1 . .
H H7A 0.4060 0.7539 0.3786 0.031 Uiso d . 1 1 . .
H H7B 0.1863 0.7472 0.2931 0.031 Uiso d . 1 1 . .
C C1 0.3632(9) 0.6131(8) 0.7234(6) 0.0135(11) Uani d . 1 1 . .
C C2 0.4635(9) 0.7252(9) 0.9114(7) 0.0178(12) Uani d . 1 1 . .
H H2A 0.3960 0.8298 0.9403 0.021 Uiso calc R 1 1 A 1
H H2B 0.6211 0.8016 0.9479 0.021 Uiso calc R 1 1 A 1
C C3A 0.4334(12) 0.5740(12) 1.0066(9) 0.0162(14) Uani d P 0.75 1 . 1
H H3A1 0.2770 0.4877 0.9624 0.019 Uiso calc PR 0.75 1 . 1
H H3A2 0.4788 0.6577 1.1245 0.019 Uiso calc PR 0.75 1 . 1
C C3B 0.576(4) 0.593(4) 1.005(3) 0.0162(14) Uani d P 0.25 1 . 2
H H3B1 0.6770 0.5536 0.9564 0.019 Uiso calc PR 0.25 1 . 2
H H3B2 0.6640 0.6824 1.1227 0.019 Uiso calc PR 0.25 1 . 2
C C4 0.1215(8) 0.0215(7) 0.5549(6) 0.0127(10) Uani d . 1 1 . .
C C5 -0.0395(8) 0.0806(8) -0.0350(7) 0.0150(11) Uani d . 1 1 . .

loop_
_atom_site_aniso_label
_atom_site_aniso_U_11
_atom_site_aniso_U_22
_atom_site_aniso_U_33
_atom_site_aniso_U_12
_atom_site_aniso_U_13
_atom_site_aniso_U_23
Dy 0.01277(19) 0.01272(18) 0.01252(19) 0.00465(11) 0.00650(12) 0.00663(11)
O1 0.0132(17) 0.0169(18) 0.0168(18) 0.0054(14) 0.0085(15) 0.0081(14)
O2 0.0179(19) 0.0165(19) 0.0181(19) 0.0061(15) 0.0117(16) 0.0070(14)
O3 0.0135(18) 0.0175(19) 0.0164(18) 0.0052(15) 0.0049(15) 0.0093(15)
O4 0.0134(18) 0.022(2) 0.0213(19) 0.0068(15) 0.0054(15) 0.0131(16)
O5 0.0220(19) 0.0161(19) 0.0167(19) 0.0095(15) 0.0092(16) 0.0062(15)
O6 0.027(2) 0.022(2) 0.014(2) 0.0111(17) 0.0083(17) 0.0095(16)
O7 0.0178(19) 0.020(2) 0.031(2) 0.0080(16) 0.0105(17) 0.0177(17)
C1 0.021(3) 0.008(2) 0.015(3) 0.009(2) 0.007(2) 0.0074(19)
C2 0.017(3) 0.019(3) 0.019(3) 0.006(2) 0.009(2) 0.007(2)
C3A 0.017(3) 0.029(4) 0.013(3) 0.013(3) 0.010(3) 0.012(3)
C3B 0.017(3) 0.029(4) 0.013(3) 0.013(3) 0.010(3) 0.012(3)
C4 0.018(3) 0.008(2) 0.015(2) 0.0022(19) 0.011(2) 0.0058(19)
C5 0.012(2) 0.019(3) 0.019(3) 0.007(2) 0.009(2) 0.009(2)

loop_
_atom_type_symbol
_atom_type_description
_atom_type_scat_dispersion_real
_atom_type_scat_dispersion_imag
_atom_type_scat_source
C C 0.0033 0.0016 'International Tables Vol C Tables 4.2.6.8 and 6.1.1.4'
H H 0.0000 0.0000 'International Tables Vol C Tables 4.2.6.8 and 6.1.1.4'
Dy Dy -0.1892 4.4098 'International Tables Vol C Tables 4.2.6.8 and 6.1.1.4'
O O 0.0106 0.0060 'International Tables Vol C Tables 4.2.6.8 and 6.1.1.4'

loop_
_geom_angle_atom_site_label_1
_geom_angle_atom_site_label_2
_geom_angle_atom_site_label_3
_geom_angle_site_symmetry_1
_geom_angle_site_symmetry_3
_geom_angle
O5 Dy O4 . 2_556 90.45(13)
O5 Dy O3 . . 134.27(12)
O4 Dy O3 2_556 . 68.93(12)
O5 Dy O7 . . 78.20(13)
O4 Dy O7 2_556 . 142.35(13)
O3 Dy O7 . . 141.46(12)
O5 Dy O2 . 2_666 91.79(12)
O4 Dy O2 2_556 2_666 142.20(13)
O3 Dy O2 . 2_666 82.95(12)
O7 Dy O2 . 2_666 74.65(13)
O5 Dy O1 . 2_566 82.15(12)
O4 Dy O1 2_556 2_566 69.07(12)
O3 Dy O1 . 2_566 122.91(11)
O7 Dy O1 . 2_566 73.84(12)
O2 Dy O1 2_666 2_566 148.49(12)
O5 Dy O6 . 2 65.84(12)
O4 Dy O6 2_556 2 70.76(13)
O3 Dy O6 . 2 68.84(12)
O7 Dy O6 . 2 132.07(13)
O2 Dy O6 2_666 2 75.88(12)
O1 Dy O6 2_566 2 127.55(12)
O5 Dy O1 . . 146.78(12)
O4 Dy O1 2_556 . 80.36(12)
O3 Dy O1 . . 71.64(12)
O7 Dy O1 . . 89.76(13)
O2 Dy O1 2_666 . 114.93(11)
O1 Dy O1 2_566 . 64.72(14)
O6 Dy O1 2 . 137.19(12)
O5 Dy O2 . . 146.25(12)
O4 Dy O2 2_556 . 123.15(12)
O3 Dy O2 . . 69.30(12)
O7 Dy O2 . . 72.79(13)
O2 Dy O2 2_666 . 64.34(13)
O1 Dy O2 2_566 . 105.43(11)
O6 Dy O2 2 . 124.52(12)
O1 Dy O2 . . 50.76(11)
O5 Dy C1 . . 158.48(13)
O4 Dy C1 2_556 . 101.76(14)
O3 Dy C1 . . 67.18(13)
O7 Dy C1 . . 81.38(14)
O2 Dy C1 2_666 . 89.29(13)
O1 Dy C1 2_566 . 85.74(13)
O6 Dy C1 2 . 134.90(13)
O1 Dy C1 . . 25.66(13)
O2 Dy C1 . . 25.14(13)
C1 O1 Dy . 2_566 132.5(3)
C1 O1 Dy . . 95.2(3)
Dy O1 Dy 2_566 . 115.28(14)
C1 O2 Dy . 2_666 148.4(3)
C1 O2 Dy . . 95.1(3)
Dy O2 Dy 2_666 . 115.66(13)
C4 O3 Dy . . 117.8(3)
C4 O4 Dy . 2_556 118.7(3)
C5 O5 Dy . . 123.8(3)
C5 O6 Dy . 2 117.5(3)
Dy O7 H7A . . 116.9
Dy O7 H7B . . 128.4
H7A O7 H7B . . 114.8
O2 C1 O1 . . 118.8(5)
O2 C1 C2 . . 122.2(5)
O1 C1 C2 . . 119.0(4)
O2 C1 Dy . . 59.8(3)
O1 C1 Dy . . 59.1(2)
C2 C1 Dy . . 173.1(4)
C1 C2 C3A . . 113.3(5)
C1 C2 C3B . . 111.8(9)
C1 C2 H2A . . 108.9
C3A C2 H2A . . 108.9
C3B C2 H2A . . 134.9
C1 C2 H2B . . 108.9
C3A C2 H2B . . 108.9
C3B C2 H2B . . 76.5
H2A C2 H2B . . 107.7
C2 C3A C3A . 2_667 113.2(7)
C2 C3A H3A1 . . 108.9
C3A C3A H3A1 2_667 . 108.9
C2 C3A H3A2 . . 108.9
C3A C3A H3A2 2_667 . 108.9
H3A1 C3A H3A2 . . 107.8
C3B C3B C2 2_667 . 113(2)
C3B C3B H3B1 2_667 . 108.9
C2 C3B H3B1 . . 108.9
C3B C3B H3B2 2_667 . 108.9
C2 C3B H3B2 . . 108.9
H3B1 C3B H3B2 . . 107.7
O4 C4 O3 . . 125.9(5)
O4 C4 C4 . 2_556 116.9(5)
O3 C4 C4 . 2_556 117.2(5)
O6 C5 O5 . . 127.2(5)
O6 C5 C5 . 2 116.0(6)
O5 C5 C5 . 2 116.8(6)

loop_
_geom_bond_atom_site_label_1
_geom_bond_atom_site_label_2
_geom_bond_site_symmetry_2
_geom_bond_distance
Dy O5 . 2.336(4)
Dy O4 2_556 2.360(4)
Dy O3 . 2.376(4)
Dy O7 . 2.379(4)
Dy O2 2_666 2.406(3)
Dy O1 2_566 2.464(4)
Dy O6 2 2.535(4)
Dy O1 . 2.535(3)
Dy O2 . 2.552(4)
O1 C1 . 1.279(7)
O2 C1 . 1.255(6)
O3 C4 . 1.256(6)
O4 C4 . 1.253(6)
O5 C5 . 1.256(6)
O6 C5 . 1.245(7)
O6 Dy 2 2.535(4)
O7 H7A . 0.8468
O7 H7B . 0.8496
C1 C2 . 1.501(7)
C2 C3A . 1.525(9)
C2 C3B . 1.57(2)
C2 H2A . 0.9700
C2 H2B . 0.9700
C3A C3A 2_667 1.529(14)
C3A H3A1 . 0.9700
C3A H3A2 . 0.9700
C3B C3B 2_667 1.40(4)
C3B H3B1 . 0.9700
C3B H3B2 . 0.9700
C4 C4 2_556 1.538(10)
C5 C5 2 1.540(11)

loop_
_geom_hbond_atom_site_label_D
_geom_hbond_atom_site_label_H
_geom_hbond_atom_site_label_A
_geom_hbond_site_symmetry_A
_geom_hbond_distance_DH
_geom_hbond_distance_HA
_geom_hbond_distance_DA
_geom_hbond_angle_DHA
_geom_hbond_publ_flag
O7 H7A O3 2_666 0.85 1.96 2.787(4) 166 yes
O7 H7B O6 2_565 0.85 2.10 2.883(5) 153 yes

loop_
_geom_torsion_atom_site_label_1
_geom_torsion_atom_site_label_2
_geom_torsion_atom_site_label_3
_geom_torsion_atom_site_label_4
_geom_torsion_site_symmetry_1
_geom_torsion_site_symmetry_4
_geom_torsion
O5 Dy O1 C1 . . -138.0(3)
O4 Dy O1 C1 2_556 . 146.2(3)
O3 Dy O1 C1 . . 75.4(3)
O7 Dy O1 C1 . . -70.3(3)
O2 Dy O1 C1 2_666 . 2.6(3)
O1 Dy O1 C1 2_566 . -142.5(4)
O6 Dy O1 C1 2 . 98.7(3)
O2 Dy O1 C1 . . -2.5(3)
O5 Dy O1 Dy . 2_566 4.5(3)
O4 Dy O1 Dy 2_556 2_566 -71.31(15)
O3 Dy O1 Dy . 2_566 -142.17(17)
O7 Dy O1 Dy . 2_566 72.19(15)
O2 Dy O1 Dy 2_666 2_566 145.10(14)
O1 Dy O1 Dy 2_566 2_566 0.0
O6 Dy O1 Dy 2 2_566 -118.82(18)
O2 Dy O1 Dy . 2_566 139.9(2)
C1 Dy O1 Dy . 2_566 142.5(4)
O5 Dy O2 C1 . . 138.8(3)
O4 Dy O2 C1 2_556 . -35.1(3)
O3 Dy O2 C1 . . -80.2(3)
O7 Dy O2 C1 . . 106.9(3)
O2 Dy O2 C1 2_666 . -172.2(4)
O1 Dy O2 C1 2_566 . 39.7(3)
O6 Dy O2 C1 2 . -123.4(3)
O1 Dy O2 C1 . . 2.6(3)
O5 Dy O2 Dy . 2_666 -49.0(3)
O4 Dy O2 Dy 2_556 2_666 137.16(15)
O3 Dy O2 Dy . 2_666 92.06(16)
O7 Dy O2 Dy . 2_666 -80.87(16)
O2 Dy O2 Dy 2_666 2_666 0.0010(10)
O1 Dy O2 Dy 2_566 2_666 -148.06(15)
O6 Dy O2 Dy 2 2_666 48.8(2)
O1 Dy O2 Dy . 2_666 174.8(2)
C1 Dy O2 Dy . 2_666 172.2(4)
O5 Dy O3 C4 . . -74.6(4)
O4 Dy O3 C4 2_556 . -5.9(3)
O7 Dy O3 C4 . . 145.5(3)
O2 Dy O3 C4 2_666 . -160.2(3)
O1 Dy O3 C4 2_566 . 39.2(4)
O6 Dy O3 C4 2 . -82.6(3)
O1 Dy O3 C4 . . 80.6(3)
O2 Dy O3 C4 . . 134.6(4)
C1 Dy O3 C4 . . 107.6(4)
O4 Dy O5 C5 2_556 . -66.7(4)
O3 Dy O5 C5 . . -6.3(5)
O7 Dy O5 C5 . . 149.5(4)
O2 Dy O5 C5 2_666 . 75.6(4)
O1 Dy O5 C5 2_566 . -135.5(4)
O6 Dy O5 C5 2 . 1.9(4)
O1 Dy O5 C5 . . -139.6(4)
O2 Dy O5 C5 . . 118.4(4)
C1 Dy O5 C5 . . 168.2(4)
Dy O2 C1 O1 2_666 . -171.1(4)
Dy O2 C1 O1 . . -4.5(5)
Dy O2 C1 C2 2_666 . 5.7(9)
Dy O2 C1 C2 . . 172.3(4)
Dy O2 C1 Dy 2_666 . -166.6(6)
Dy O1 C1 O2 2_566 . -127.1(4)
Dy O1 C1 O2 . . 4.5(5)
Dy O1 C1 C2 2_566 . 56.0(6)
Dy O1 C1 C2 . . -172.3(4)
Dy O1 C1 Dy 2_566 . -131.7(4)
O5 Dy C1 O2 . . -86.1(5)
O4 Dy C1 O2 2_556 . 150.6(3)
O3 Dy C1 O2 . . 89.7(3)
O7 Dy C1 O2 . . -67.6(3)
O2 Dy C1 O2 2_666 . 7.0(3)
O1 Dy C1 O2 2_566 . -141.9(3)
O6 Dy C1 O2 2 . 76.1(3)
O1 Dy C1 O2 . . -175.4(5)
O5 Dy C1 O1 . . 89.3(5)
O4 Dy C1 O1 2_556 . -34.1(3)
O3 Dy C1 O1 . . -95.0(3)
O7 Dy C1 O1 . . 107.8(3)
O2 Dy C1 O1 2_666 . -177.6(3)
O1 Dy C1 O1 2_566 . 33.5(3)
O6 Dy C1 O1 2 . -108.5(3)
O2 Dy C1 O1 . . 175.4(5)
O2 C1 C2 C3A . . -110.4(6)
O1 C1 C2 C3A . . 66.3(7)
O2 C1 C2 C3B . . -71.7(11)
O1 C1 C2 C3B . . 105.1(10)
C1 C2 C3A C3A . 2_667 68.2(9)
C3B C2 C3A C3A . 2_667 -27.2(14)
C1 C2 C3B C3B . 2_667 -70(2)
C3A C2 C3B C3B . 2_667 29.9(15)
Dy O4 C4 O3 2_556 . -174.4(4)
Dy O4 C4 C4 2_556 2_556 4.9(7)
Dy O3 C4 O4 . . -175.0(4)
Dy O3 C4 C4 . 2_556 5.8(7)
Dy O6 C5 O5 2 . 178.5(4)
Dy O6 C5 C5 2 2 -2.6(7)
Dy O5 C5 O6 . . 177.5(4)
Dy O5 C5 C5 . 2 -1.4(7)
